data_7008482
loop_
_publ_author_name
'Bishop, Michael M.'
'Lindoy, Leonard F.'
'Parkin, Andrew'
'Turner, Peter'

_publ_section_title
;
 Towards a system for the systematic structural study of intermolecular
 interactions in crystals of transition metal complexes.
;
_journal_issue 15
_journal_name_full 'Dalton transactions (Cambridge, England : 2003)'
_journal_page_first 2563
_journal_page_last 2571
_journal_paper_doi 10.1039/b503381k
_journal_year 2005
_chemical_formula_moiety 'Cu (C17H15N4O2)2 .2dmso'
_chemical_formula_sum 'C38 H42 Cu N8 O6 S2'
_chemical_formula_weight 834.46
_chemical_name_systematic
;
?
;
_space_group_IT_number 14
_symmetry_cell_setting monoclinic
_symmetry_space_group_name_Hall '-P 2ybc'
_symmetry_space_group_name_H-M 'P 1 21/c 1'
_atom_sites_solution_hydrogens geom
_atom_sites_solution_primary direct
_atom_sites_solution_secondary difmap
_audit_creation_method SHELXL-97
_cell_angle_alpha 90.00
_cell_angle_beta 111.955(3)
_cell_angle_gamma 90.00
_cell_formula_units_Z 4
_cell_length_a 15.8052(9)
_cell_length_b 16.1700(10)
_cell_length_c 16.6035(10)
_cell_measurement_reflns_used 4161
_cell_measurement_temperature 150(2)
_cell_measurement_theta_max 26.6
_cell_measurement_theta_min 2.5
_cell_volume 3935.6(4)
_computing_cell_refinement 'Bruker SAINT'
_computing_data_collection 'Bruker SMART'
_computing_data_reduction 'Bruker SHELXTL'
_computing_molecular_graphics ORTEP
_computing_publication_material 'Bruker SHELXTL'
_computing_structure_refinement 'SHELXL-97 (Sheldrick, 1997)'
_computing_structure_solution 'SHELXS-97 (Sheldrick, 1990)'
_diffrn_ambient_temperature 150(2)
_diffrn_crystal_treatment
;
attached with Exxon Paratone N, to a short length
of fibre supported on a thin piece of copper wire
inserted in a copper mounting pin. The crystal was
quenched in a cold nitrogen gas stream from an
Oxford Cryosystems Cryostream.
;
_diffrn_measured_fraction_theta_full 0.903
_diffrn_measured_fraction_theta_max 0.903
_diffrn_measurement_device_type 'Bruker SMART 1000'
_diffrn_measurement_method '\w scans'
_diffrn_radiation_monochromator graphite
_diffrn_radiation_source 'fine-focus sealed tube'
_diffrn_radiation_type MoK\a
_diffrn_radiation_wavelength 0.71073
_diffrn_reflns_av_R_equivalents 0.0573
_diffrn_reflns_av_sigmaI/netI 0.0792
_diffrn_reflns_limit_h_max 21
_diffrn_reflns_limit_h_min -21
_diffrn_reflns_limit_k_max 20
_diffrn_reflns_limit_k_min -21
_diffrn_reflns_limit_l_max 22
_diffrn_reflns_limit_l_min -19
_diffrn_reflns_number 25450
_diffrn_reflns_theta_full 29.00
_diffrn_reflns_theta_max 29.00
_diffrn_reflns_theta_min 1.83
_exptl_absorpt_coefficient_mu 0.717
_exptl_absorpt_correction_T_max 1.000
_exptl_absorpt_correction_T_min 0.905
_exptl_absorpt_correction_type multi-scan
_exptl_absorpt_process_details
;
SADABS (Sheldrick, 1996)
;
_exptl_crystal_colour pink
_exptl_crystal_density_diffrn 1.408
_exptl_crystal_density_method 'not measured'
_exptl_crystal_description plate
_exptl_crystal_F_000 1740
_exptl_crystal_size_max 0.45
_exptl_crystal_size_mid 0.43
_exptl_crystal_size_min 0.15
_refine_diff_density_max 0.413
_refine_diff_density_min -0.350
_refine_diff_density_rms 0.074
_refine_ls_extinction_method none
_refine_ls_goodness_of_fit_ref 1.002
_refine_ls_hydrogen_treatment riding
_refine_ls_matrix_type full
_refine_ls_number_parameters 502
_refine_ls_number_reflns 9455
_refine_ls_number_restraints 0
_refine_ls_restrained_S_all 1.002
_refine_ls_R_factor_all 0.0924
_refine_ls_R_factor_gt 0.0473
_refine_ls_shift/su_max 0.001
_refine_ls_shift/su_mean 0.000
_refine_ls_structure_factor_coef Fsqd
_refine_ls_weighting_details 'calc w=1/[\s^2^(Fo^2^)+(0.0453P)^2^+0.5136P] where P=(Fo^2^+2Fc^2^)/3'
_refine_ls_weighting_scheme calc
_refine_ls_wR_factor_gt 0.0958
_refine_ls_wR_factor_ref 0.1106
_reflns_number_gt 6124
_reflns_number_total 9455
_reflns_threshold_expression 2sigma(I)
_cod_data_source_file b503381k.txt
_cod_data_source_block 3d
_cod_original_sg_symbol_H-M P2(1)/c
_cod_database_code 7008482

loop_
_symmetry_equiv_pos_as_xyz
'x, y, z'
'-x, y+1/2, -z+1/2'
'-x, -y, -z'
'x, -y-1/2, z-1/2'

loop_
_atom_site_label
_atom_site_type_symbol
_atom_site_fract_x
_atom_site_fract_y
_atom_site_fract_z
_atom_site_U_iso_or_equiv
_atom_site_adp_type
_atom_site_occupancy
_atom_site_symmetry_multiplicity
_atom_site_calc_flag
_atom_site_refinement_flags
_atom_site_disorder_assembly
_atom_site_disorder_group
Cu1 Cu 0.25336(2) 0.124218(19) 0.221630(19) 0.01772(9) Uani 1 1 d . . .
O1 O 0.03383(12) 0.19589(11) 0.10472(11) 0.0247(4) Uani 1 1 d . . .
O2 O 0.30169(12) -0.00567(12) 0.44584(11) 0.0269(4) Uani 1 1 d . . .
O3 O 0.46970(12) 0.04415(12) 0.33621(11) 0.0254(4) Uani 1 1 d . . .
O4 O 0.20508(12) 0.24559(12) -0.00717(11) 0.0277(4) Uani 1 1 d . . .
N1 N 0.12617(13) 0.12008(13) 0.22509(13) 0.0186(4) Uani 1 1 d . . .
N2 N 0.01558(14) 0.07546(13) 0.27007(14) 0.0236(5) Uani 1 1 d . . .
H2N H -0.0107 0.0445 0.2977 0.028 Uiso 1 1 calc R . .
N3 N 0.16011(14) 0.03662(13) 0.35635(13) 0.0203(5) Uani 1 1 d . . .
N4 N 0.29397(15) 0.06472(14) 0.32777(13) 0.0249(5) Uani 1 1 d . . .
H4N H 0.3532 0.0562 0.3504 0.030 Uiso 1 1 calc R . .
N5 N 0.37801(13) 0.11693(13) 0.21274(13) 0.0184(5) Uani 1 1 d . . .
N6 N 0.48499(14) 0.13975(13) 0.15521(13) 0.0208(5) Uani 1 1 d . . .
H6N H 0.5091 0.1580 0.1187 0.025 Uiso 1 1 calc R . .
N7 N 0.34460(14) 0.19625(13) 0.07926(13) 0.0199(5) Uani 1 1 d . . .
N8 N 0.21551(15) 0.19140(14) 0.11982(14) 0.0237(5) Uani 1 1 d . . .
H8N H 0.1612 0.2140 0.1059 0.028 Uiso 1 1 calc R . .
C1 C 0.04530(17) 0.15403(15) 0.16923(17) 0.0200(6) Uani 1 1 d . . .
C2 C -0.03237(17) 0.13295(16) 0.20102(16) 0.0210(5) Uani 1 1 d . . .
C3 C 0.10491(17) 0.07577(15) 0.28615(16) 0.0196(5) Uani 1 1 d . . .
C4 C 0.24948(18) 0.03437(16) 0.37288(16) 0.0215(6) Uani 1 1 d . . .
C5 C 0.2581(2) -0.04238(19) 0.49910(17) 0.0315(7) Uani 1 1 d . . .
H5A H 0.2277 0.0008 0.5199 0.047 Uiso 1 1 calc R . .
H5B H 0.3040 -0.0700 0.5489 0.047 Uiso 1 1 calc R . .
H5C H 0.2129 -0.0829 0.4649 0.047 Uiso 1 1 calc R . .
C6 C -0.05559(17) 0.21277(16) 0.23854(17) 0.0212(6) Uani 1 1 d . . .
C7 C -0.01363(18) 0.23159(18) 0.32575(18) 0.0282(6) Uani 1 1 d . . .
H7 H 0.0285 0.1935 0.3634 0.034 Uiso 1 1 calc R . .
C8 C -0.0318(2) 0.3049(2) 0.3594(2) 0.0361(7) Uani 1 1 d . . .
H8 H -0.0019 0.3168 0.4194 0.043 Uiso 1 1 calc R . .
C9 C -0.0932(2) 0.36034(19) 0.3059(2) 0.0413(8) Uani 1 1 d . . .
H9 H -0.1066 0.4103 0.3288 0.050 Uiso 1 1 calc R . .
C10 C -0.1351(2) 0.34273(19) 0.2184(2) 0.0384(8) Uani 1 1 d . . .
H10 H -0.1775 0.3810 0.1813 0.046 Uiso 1 1 calc R . .
C11 C -0.1164(2) 0.27027(17) 0.18430(19) 0.0295(6) Uani 1 1 d . . .
H11 H -0.1448 0.2595 0.1238 0.035 Uiso 1 1 calc R . .
C12 C -0.11239(18) 0.09068(16) 0.12989(18) 0.0245(6) Uani 1 1 d . . .
C13 C -0.20145(19) 0.09800(19) 0.12512(19) 0.0332(7) Uani 1 1 d . . .
H13 H -0.2144 0.1320 0.1657 0.040 Uiso 1 1 calc R . .
C14 C -0.2718(2) 0.0564(2) 0.0620(2) 0.0479(9) Uani 1 1 d . . .
H14 H -0.3325 0.0619 0.0599 0.057 Uiso 1 1 calc R . .
C15 C -0.2546(2) 0.0077(2) 0.0027(3) 0.0567(10) Uani 1 1 d . . .
H15 H -0.3031 -0.0201 -0.0411 0.068 Uiso 1 1 calc R . .
C16 C -0.1664(3) -0.0008(3) 0.0069(3) 0.0700(13) Uani 1 1 d . . .
H16 H -0.1539 -0.0350 -0.0339 0.084 Uiso 1 1 calc R . .
C17 C -0.0958(2) 0.0402(2) 0.0703(2) 0.0505(10) Uani 1 1 d . . .
H17 H -0.0351 0.0335 0.0729 0.061 Uiso 1 1 calc R . .
C18 C 0.45727(17) 0.08043(16) 0.26811(16) 0.0194(5) Uani 1 1 d . . .
C19 C 0.53391(17) 0.09140(16) 0.23237(16) 0.0198(5) Uani 1 1 d . . .
C20 C 0.39823(17) 0.15296(15) 0.14680(16) 0.0181(5) Uani 1 1 d . . .
C21 C 0.25691(17) 0.20888(15) 0.06834(16) 0.0203(6) Uani 1 1 d . . .
C22 C 0.2438(2) 0.2555(2) -0.07206(19) 0.0399(8) Uani 1 1 d . . .
H22A H 0.2945 0.2950 -0.0515 0.060 Uiso 1 1 calc R . .
H22B H 0.1971 0.2763 -0.1257 0.060 Uiso 1 1 calc R . .
H22C H 0.2664 0.2021 -0.0834 0.060 Uiso 1 1 calc R . .
C23 C 0.55984(17) 0.00509(16) 0.21091(17) 0.0213(6) Uani 1 1 d . . .
C24 C 0.5333(2) -0.02298(18) 0.12656(19) 0.0310(7) Uani 1 1 d . . .
H24 H 0.5007 0.0127 0.0798 0.037 Uiso 1 1 calc R . .
C25 C 0.5540(2) -0.1031(2) 0.1094(2) 0.0406(8) Uani 1 1 d . . .
H25 H 0.5347 -0.1218 0.0511 0.049 Uiso 1 1 calc R . .
C26 C 0.6019(2) -0.15528(18) 0.1759(2) 0.0355(7) Uani 1 1 d . . .
H26 H 0.6166 -0.2097 0.1640 0.043 Uiso 1 1 calc R . .
C27 C 0.6286(2) -0.12768(18) 0.2609(2) 0.0366(7) Uani 1 1 d . . .
H27 H 0.6615 -0.1635 0.3075 0.044 Uiso 1 1 calc R . .
C28 C 0.6074(2) -0.04828(18) 0.27821(19) 0.0309(7) Uani 1 1 d . . .
H28 H 0.6255 -0.0301 0.3367 0.037 Uiso 1 1 calc R . .
C29 C 0.61332(17) 0.14208(15) 0.29533(16) 0.0191(5) Uani 1 1 d . . .
C30 C 0.70248(17) 0.13081(16) 0.30111(16) 0.0221(6) Uani 1 1 d . . .
H30 H 0.7158 0.0889 0.2675 0.026 Uiso 1 1 calc R . .
C31 C 0.77235(19) 0.18026(17) 0.35559(18) 0.0276(6) Uani 1 1 d . . .
H31 H 0.8331 0.1721 0.3591 0.033 Uiso 1 1 calc R . .
C32 C 0.7535(2) 0.24133(18) 0.40472(18) 0.0299(7) Uani 1 1 d . . .
H32 H 0.8013 0.2752 0.4419 0.036 Uiso 1 1 calc R . .
C33 C 0.6651(2) 0.25323(18) 0.39985(18) 0.0305(7) Uani 1 1 d . . .
H33 H 0.6520 0.2952 0.4335 0.037 Uiso 1 1 calc R . .
C34 C 0.59544(18) 0.20352(17) 0.34545(17) 0.0243(6) Uani 1 1 d . . .
H34 H 0.5348 0.2116 0.3424 0.029 Uiso 1 1 calc R . .
S1 S 0.60446(5) 0.31312(5) 0.08136(5) 0.03096(18) Uani 1 1 d . . .
O5 O 0.58237(14) 0.22213(12) 0.07200(13) 0.0335(5) Uani 1 1 d . . .
C35 C 0.4990(2) 0.3659(2) 0.0299(2) 0.0468(9) Uani 1 1 d . . .
H35A H 0.4787 0.3591 -0.0332 0.070 Uiso 1 1 calc R . .
H35B H 0.5073 0.4249 0.0445 0.070 Uiso 1 1 calc R . .
H35C H 0.4531 0.3429 0.0500 0.070 Uiso 1 1 calc R . .
C36 C 0.6203(2) 0.3409(2) 0.19041(19) 0.0397(8) Uani 1 1 d . . .
H36A H 0.5655 0.3265 0.2016 0.060 Uiso 1 1 calc R . .
H36B H 0.6314 0.4005 0.1984 0.060 Uiso 1 1 calc R . .
H36C H 0.6728 0.3108 0.2310 0.060 Uiso 1 1 calc R . .
S2 S -0.11066(5) -0.06686(5) 0.37305(5) 0.03405(19) Uani 1 1 d . . .
O6 O -0.09069(14) 0.02196(12) 0.36052(13) 0.0324(5) Uani 1 1 d . . .
C37 C -0.1242(2) -0.1184(2) 0.2744(2) 0.0434(8) Uani 1 1 d . . .
H37A H -0.1768 -0.0952 0.2271 0.065 Uiso 1 1 calc R . .
H37B H -0.1341 -0.1775 0.2804 0.065 Uiso 1 1 calc R . .
H37C H -0.0691 -0.1108 0.2615 0.065 Uiso 1 1 calc R . .
C38 C -0.0027(3) -0.1100(2) 0.4390(2) 0.0601(11) Uani 1 1 d . . .
H38A H 0.0430 -0.0952 0.4145 0.090 Uiso 1 1 calc R . .
H38B H -0.0079 -0.1703 0.4404 0.090 Uiso 1 1 calc R . .
H38C H 0.0161 -0.0880 0.4981 0.090 Uiso 1 1 calc R . .

loop_
_atom_site_aniso_label
_atom_site_aniso_U_11
_atom_site_aniso_U_22
_atom_site_aniso_U_33
_atom_site_aniso_U_23
_atom_site_aniso_U_13
_atom_site_aniso_U_12
Cu1 0.01688(16) 0.01883(16) 0.01767(16) 0.00218(13) 0.00670(12) 0.00100(13)
O1 0.0196(10) 0.0296(11) 0.0238(10) 0.0091(8) 0.0067(8) 0.0045(8)
O2 0.0235(10) 0.0351(12) 0.0215(10) 0.0113(8) 0.0076(8) 0.0035(8)
O3 0.0211(10) 0.0328(11) 0.0221(10) 0.0089(8) 0.0079(8) 0.0038(8)
O4 0.0225(10) 0.0373(12) 0.0232(10) 0.0133(8) 0.0086(8) 0.0084(8)
N1 0.0180(11) 0.0174(11) 0.0196(11) 0.0029(9) 0.0061(9) 0.0011(9)
N2 0.0185(11) 0.0237(13) 0.0302(13) 0.0100(10) 0.0108(10) -0.0015(9)
N3 0.0200(12) 0.0199(12) 0.0212(12) 0.0037(9) 0.0078(9) 0.0012(9)
N4 0.0177(12) 0.0357(14) 0.0222(12) 0.0084(10) 0.0084(10) 0.0053(10)
N5 0.0159(11) 0.0192(12) 0.0187(11) 0.0038(9) 0.0048(9) 0.0004(9)
N6 0.0181(11) 0.0266(13) 0.0182(11) 0.0077(9) 0.0074(9) 0.0023(9)
N7 0.0184(11) 0.0209(12) 0.0194(11) 0.0041(9) 0.0057(9) 0.0014(9)
N8 0.0185(12) 0.0290(13) 0.0250(12) 0.0071(10) 0.0096(10) 0.0059(10)
C1 0.0204(14) 0.0167(13) 0.0235(14) -0.0027(11) 0.0088(11) -0.0014(10)
C2 0.0179(13) 0.0201(14) 0.0245(14) 0.0056(11) 0.0072(11) -0.0002(11)
C3 0.0235(14) 0.0152(13) 0.0213(14) -0.0017(10) 0.0096(11) -0.0026(11)
C4 0.0261(15) 0.0205(14) 0.0177(14) 0.0000(10) 0.0080(12) 0.0013(11)
C5 0.0346(17) 0.0402(18) 0.0211(15) 0.0104(13) 0.0120(13) 0.0054(14)
C6 0.0181(13) 0.0216(14) 0.0274(15) 0.0020(11) 0.0125(12) -0.0037(11)
C7 0.0213(15) 0.0324(16) 0.0291(16) 0.0010(12) 0.0073(12) -0.0018(12)
C8 0.0325(17) 0.043(2) 0.0343(17) -0.0099(14) 0.0137(14) -0.0091(14)
C9 0.045(2) 0.0273(18) 0.055(2) -0.0099(15) 0.0234(17) -0.0037(15)
C10 0.0441(19) 0.0268(17) 0.045(2) 0.0068(14) 0.0174(16) 0.0056(14)
C11 0.0345(17) 0.0250(16) 0.0302(16) 0.0039(12) 0.0133(13) 0.0008(13)
C12 0.0194(14) 0.0192(14) 0.0308(16) 0.0034(11) 0.0047(12) 0.0001(11)
C13 0.0254(16) 0.0386(18) 0.0359(18) -0.0020(13) 0.0118(14) -0.0082(13)
C14 0.0241(17) 0.051(2) 0.062(2) -0.0081(18) 0.0094(17) -0.0126(15)
C15 0.037(2) 0.048(2) 0.070(3) -0.0248(19) 0.0025(19) -0.0129(17)
C16 0.053(3) 0.063(3) 0.088(3) -0.053(2) 0.019(2) -0.012(2)
C17 0.0291(18) 0.048(2) 0.071(3) -0.0310(19) 0.0144(18) -0.0041(16)
C18 0.0186(13) 0.0182(14) 0.0210(14) 0.0015(10) 0.0069(11) -0.0006(10)
C19 0.0169(13) 0.0244(14) 0.0180(14) 0.0045(10) 0.0061(11) 0.0014(11)
C20 0.0194(13) 0.0156(13) 0.0193(13) -0.0007(10) 0.0074(11) -0.0012(10)
C21 0.0222(14) 0.0163(13) 0.0217(14) 0.0006(10) 0.0076(11) 0.0004(10)
C22 0.0306(17) 0.063(2) 0.0252(17) 0.0218(15) 0.0095(13) 0.0101(15)
C23 0.0174(13) 0.0223(14) 0.0246(14) 0.0002(11) 0.0082(11) -0.0018(11)
C24 0.0377(17) 0.0278(16) 0.0272(16) -0.0002(12) 0.0118(14) -0.0001(13)
C25 0.052(2) 0.0344(19) 0.0396(19) -0.0118(14) 0.0221(16) -0.0043(15)
C26 0.0379(18) 0.0183(15) 0.057(2) -0.0053(14) 0.0250(17) -0.0028(13)
C27 0.0335(17) 0.0247(16) 0.051(2) 0.0083(15) 0.0153(15) 0.0054(14)
C28 0.0330(17) 0.0272(16) 0.0297(16) 0.0025(12) 0.0086(13) 0.0034(13)
C29 0.0197(13) 0.0200(14) 0.0173(13) 0.0053(10) 0.0065(11) -0.0003(10)
C30 0.0222(14) 0.0241(14) 0.0222(14) 0.0026(11) 0.0109(11) 0.0004(11)
C31 0.0216(14) 0.0319(16) 0.0301(16) 0.0044(12) 0.0105(13) -0.0026(12)
C32 0.0291(16) 0.0338(17) 0.0241(15) 0.0014(12) 0.0066(13) -0.0097(13)
C33 0.0392(18) 0.0273(16) 0.0275(16) -0.0049(12) 0.0151(14) -0.0045(13)
C34 0.0214(14) 0.0274(16) 0.0264(15) -0.0004(11) 0.0114(12) -0.0013(11)
S1 0.0371(4) 0.0286(4) 0.0317(4) 0.0030(3) 0.0180(3) -0.0054(3)
O5 0.0424(13) 0.0264(11) 0.0416(12) -0.0002(9) 0.0269(10) -0.0040(9)
C35 0.054(2) 0.040(2) 0.0357(19) 0.0098(15) 0.0049(16) 0.0074(17)
C36 0.052(2) 0.0331(18) 0.0295(17) 0.0015(13) 0.0101(15) 0.0012(15)
S2 0.0419(5) 0.0277(4) 0.0393(5) -0.0012(3) 0.0230(4) -0.0060(3)
O6 0.0400(12) 0.0238(11) 0.0404(12) 0.0036(9) 0.0230(10) 0.0022(9)
C37 0.048(2) 0.0352(19) 0.0402(19) -0.0063(15) 0.0083(16) 0.0023(16)
C38 0.078(3) 0.029(2) 0.047(2) -0.0066(15) -0.007(2) 0.0080(18)

loop_
_atom_type_symbol
_atom_type_description
_atom_type_scat_dispersion_real
_atom_type_scat_dispersion_imag
_atom_type_scat_source
C C 0.0033 0.0016 'International Tables Vol C Tables 4.2.6.8 and 6.1.1.4'
H H 0.0000 0.0000 'International Tables Vol C Tables 4.2.6.8 and 6.1.1.4'
N N 0.0061 0.0033 'International Tables Vol C Tables 4.2.6.8 and 6.1.1.4'
O O 0.0106 0.0060 'International Tables Vol C Tables 4.2.6.8 and 6.1.1.4'
Cu Cu 0.3201 1.2651 'International Tables Vol C Tables 4.2.6.8 and 6.1.1.4'
S S 0.1246 0.1234 'International Tables Vol C Tables 4.2.6.8 and 6.1.1.4'

loop_
_geom_angle_atom_site_label_1
_geom_angle_atom_site_label_2
_geom_angle_atom_site_label_3
_geom_angle
_geom_angle_site_symmetry_1
_geom_angle_site_symmetry_3
_geom_angle_publ_flag
N4 Cu1 N8 175.74(10) . . ?
N4 Cu1 N5 92.15(8) . . ?
N8 Cu1 N5 87.71(8) . . ?
N4 Cu1 N1 87.24(9) . . ?
N8 Cu1 N1 93.32(9) . . ?
N5 Cu1 N1 174.28(8) . . ?
C4 O2 C5 118.6(2) . . ?
C21 O4 C22 117.7(2) . . ?
C3 N1 C1 106.3(2) . . ?
C3 N1 Cu1 123.50(17) . . ?
C1 N1 Cu1 130.10(16) . . ?
C3 N2 C2 110.9(2) . . ?
C3 N2 H2N 124.6 . . ?
C2 N2 H2N 124.6 . . ?
C3 N3 C4 119.4(2) . . ?
C4 N4 Cu1 131.20(19) . . ?
C4 N4 H4N 114.4 . . ?
Cu1 N4 H4N 114.4 . . ?
C18 N5 C20 106.7(2) . . ?
C18 N5 Cu1 129.78(16) . . ?
C20 N5 Cu1 123.47(16) . . ?
C20 N6 C19 111.3(2) . . ?
C20 N6 H6N 124.3 . . ?
C19 N6 H6N 124.3 . . ?
C20 N7 C21 119.7(2) . . ?
C21 N8 Cu1 130.13(19) . . ?
C21 N8 H8N 114.9 . . ?
Cu1 N8 H8N 114.9 . . ?
O1 C1 N1 127.3(2) . . ?
O1 C1 C2 123.0(2) . . ?
N1 C1 C2 109.7(2) . . ?
N2 C2 C12 111.1(2) . . ?
N2 C2 C6 110.6(2) . . ?
C12 C2 C6 115.7(2) . . ?
N2 C2 C1 99.47(19) . . ?
C12 C2 C1 111.6(2) . . ?
C6 C2 C1 107.1(2) . . ?
N3 C3 N2 118.2(2) . . ?
N3 C3 N1 129.2(2) . . ?
N2 C3 N1 112.6(2) . . ?
N4 C4 N3 129.0(2) . . ?
N4 C4 O2 114.7(2) . . ?
N3 C4 O2 116.3(2) . . ?
O2 C5 H5A 109.5 . . ?
O2 C5 H5B 109.5 . . ?
H5A C5 H5B 109.5 . . ?
O2 C5 H5C 109.5 . . ?
H5A C5 H5C 109.5 . . ?
H5B C5 H5C 109.5 . . ?
C7 C6 C11 118.3(3) . . ?
C7 C6 C2 121.1(2) . . ?
C11 C6 C2 120.6(2) . . ?
C6 C7 C8 121.3(3) . . ?
C6 C7 H7 119.3 . . ?
C8 C7 H7 119.3 . . ?
C9 C8 C7 120.0(3) . . ?
C9 C8 H8 120.0 . . ?
C7 C8 H8 120.0 . . ?
C8 C9 C10 119.3(3) . . ?
C8 C9 H9 120.3 . . ?
C10 C9 H9 120.3 . . ?
C11 C10 C9 120.9(3) . . ?
C11 C10 H10 119.5 . . ?
C9 C10 H10 119.5 . . ?
C10 C11 C6 120.1(3) . . ?
C10 C11 H11 120.0 . . ?
C6 C11 H11 120.0 . . ?
C17 C12 C13 118.1(3) . . ?
C17 C12 C2 119.5(2) . . ?
C13 C12 C2 122.3(2) . . ?
C14 C13 C12 120.9(3) . . ?
C14 C13 H13 119.5 . . ?
C12 C13 H13 119.5 . . ?
C15 C14 C13 120.3(3) . . ?
C15 C14 H14 119.8 . . ?
C13 C14 H14 119.8 . . ?
C14 C15 C16 119.6(3) . . ?
C14 C15 H15 120.2 . . ?
C16 C15 H15 120.2 . . ?
C15 C16 C17 120.2(3) . . ?
C15 C16 H16 119.9 . . ?
C17 C16 H16 119.9 . . ?
C12 C17 C16 120.9(3) . . ?
C12 C17 H17 119.6 . . ?
C16 C17 H17 119.6 . . ?
O3 C18 N5 127.9(2) . . ?
O3 C18 C19 122.2(2) . . ?
N5 C18 C19 110.0(2) . . ?
N6 C19 C23 112.7(2) . . ?
N6 C19 C29 110.1(2) . . ?
C23 C19 C29 115.0(2) . . ?
N6 C19 C18 99.51(19) . . ?
C23 C19 C18 107.5(2) . . ?
C29 C19 C18 111.0(2) . . ?
N7 C20 N6 118.5(2) . . ?
N7 C20 N5 129.1(2) . . ?
N6 C20 N5 112.4(2) . . ?
N8 C21 N7 129.2(2) . . ?
N8 C21 O4 115.5(2) . . ?
N7 C21 O4 115.4(2) . . ?
O4 C22 H22A 109.5 . . ?
O4 C22 H22B 109.5 . . ?
H22A C22 H22B 109.5 . . ?
O4 C22 H22C 109.5 . . ?
H22A C22 H22C 109.5 . . ?
H22B C22 H22C 109.5 . . ?
C24 C23 C28 118.7(3) . . ?
C24 C23 C19 121.9(2) . . ?
C28 C23 C19 119.3(2) . . ?
C23 C24 C25 120.6(3) . . ?
C23 C24 H24 119.7 . . ?
C25 C24 H24 119.7 . . ?
C26 C25 C24 120.6(3) . . ?
C26 C25 H25 119.7 . . ?
C24 C25 H25 119.7 . . ?
C25 C26 C27 119.2(3) . . ?
C25 C26 H26 120.4 . . ?
C27 C26 H26 120.4 . . ?
C28 C27 C26 120.3(3) . . ?
C28 C27 H27 119.9 . . ?
C26 C27 H27 119.9 . . ?
C27 C28 C23 120.6(3) . . ?
C27 C28 H28 119.7 . . ?
C23 C28 H28 119.7 . . ?
C30 C29 C34 118.7(2) . . ?
C30 C29 C19 121.8(2) . . ?
C34 C29 C19 119.4(2) . . ?
C29 C30 C31 120.6(2) . . ?
C29 C30 H30 119.7 . . ?
C31 C30 H30 119.7 . . ?
C32 C31 C30 120.1(3) . . ?
C32 C31 H31 120.0 . . ?
C30 C31 H31 120.0 . . ?
C33 C32 C31 120.1(3) . . ?
C33 C32 H32 120.0 . . ?
C31 C32 H32 120.0 . . ?
C32 C33 C34 119.7(3) . . ?
C32 C33 H33 120.2 . . ?
C34 C33 H33 120.2 . . ?
C33 C34 C29 120.9(3) . . ?
C33 C34 H34 119.6 . . ?
C29 C34 H34 119.6 . . ?
O5 S1 C35 106.24(15) . . ?
O5 S1 C36 106.77(13) . . ?
C35 S1 C36 96.74(15) . . ?
S1 C35 H35A 109.5 . . ?
S1 C35 H35B 109.5 . . ?
H35A C35 H35B 109.5 . . ?
S1 C35 H35C 109.5 . . ?
H35A C35 H35C 109.5 . . ?
H35B C35 H35C 109.5 . . ?
S1 C36 H36A 109.5 . . ?
S1 C36 H36B 109.5 . . ?
H36A C36 H36B 109.5 . . ?
S1 C36 H36C 109.5 . . ?
H36A C36 H36C 109.5 . . ?
H36B C36 H36C 109.5 . . ?
O6 S2 C37 106.25(14) . . ?
O6 S2 C38 104.80(15) . . ?
C37 S2 C38 98.02(16) . . ?
S2 C37 H37A 109.5 . . ?
S2 C37 H37B 109.5 . . ?
H37A C37 H37B 109.5 . . ?
S2 C37 H37C 109.5 . . ?
H37A C37 H37C 109.5 . . ?
H37B C37 H37C 109.5 . . ?
S2 C38 H38A 109.5 . . ?
S2 C38 H38B 109.5 . . ?
H38A C38 H38B 109.5 . . ?
S2 C38 H38C 109.5 . . ?
H38A C38 H38C 109.5 . . ?
H38B C38 H38C 109.5 . . ?

loop_
_geom_bond_atom_site_label_1
_geom_bond_atom_site_label_2
_geom_bond_distance
_geom_bond_site_symmetry_2
_geom_bond_publ_flag
Cu1 N4 1.897(2) . ?
Cu1 N8 1.908(2) . ?
Cu1 N5 2.033(2) . ?
Cu1 N1 2.034(2) . ?
O1 C1 1.222(3) . ?
O2 C4 1.349(3) . ?
O2 C5 1.436(3) . ?
O3 C18 1.223(3) . ?
O4 C21 1.352(3) . ?
O4 C22 1.434(3) . ?
N1 C3 1.382(3) . ?
N1 C1 1.382(3) . ?
N2 C3 1.335(3) . ?
N2 C2 1.450(3) . ?
N2 H2N 0.8800 . ?
N3 C3 1.327(3) . ?
N3 C4 1.335(3) . ?
N4 C4 1.300(3) . ?
N4 H4N 0.8800 . ?
N5 C18 1.379(3) . ?
N5 C20 1.379(3) . ?
N6 C20 1.343(3) . ?
N6 C19 1.452(3) . ?
N6 H6N 0.8800 . ?
N7 C20 1.325(3) . ?
N7 C21 1.344(3) . ?
N8 C21 1.287(3) . ?
N8 H8N 0.8800 . ?
C1 C2 1.545(3) . ?
C2 C12 1.531(4) . ?
C2 C6 1.536(4) . ?
C5 H5A 0.9800 . ?
C5 H5B 0.9800 . ?
C5 H5C 0.9800 . ?
C6 C7 1.382(4) . ?
C6 C11 1.397(4) . ?
C7 C8 1.385(4) . ?
C7 H7 0.9500 . ?
C8 C9 1.375(4) . ?
C8 H8 0.9500 . ?
C9 C10 1.381(4) . ?
C9 H9 0.9500 . ?
C10 C11 1.381(4) . ?
C10 H10 0.9500 . ?
C11 H11 0.9500 . ?
C12 C17 1.381(4) . ?
C12 C13 1.385(4) . ?
C13 C14 1.384(4) . ?
C13 H13 0.9500 . ?
C14 C15 1.366(5) . ?
C14 H14 0.9500 . ?
C15 C16 1.376(5) . ?
C15 H15 0.9500 . ?
C16 C17 1.384(4) . ?
C16 H16 0.9500 . ?
C17 H17 0.9500 . ?
C18 C19 1.545(3) . ?
C19 C23 1.533(4) . ?
C19 C29 1.536(4) . ?
C22 H22A 0.9800 . ?
C22 H22B 0.9800 . ?
C22 H22C 0.9800 . ?
C23 C24 1.380(4) . ?
C23 C28 1.389(4) . ?
C24 C25 1.391(4) . ?
C24 H24 0.9500 . ?
C25 C26 1.371(4) . ?
C25 H25 0.9500 . ?
C26 C27 1.387(4) . ?
C26 H26 0.9500 . ?
C27 C28 1.384(4) . ?
C27 H27 0.9500 . ?
C28 H28 0.9500 . ?
C29 C30 1.388(3) . ?
C29 C34 1.391(4) . ?
C30 C31 1.389(4) . ?
C30 H30 0.9500 . ?
C31 C32 1.383(4) . ?
C31 H31 0.9500 . ?
C32 C33 1.382(4) . ?
C32 H32 0.9500 . ?
C33 C34 1.389(4) . ?
C33 H33 0.9500 . ?
C34 H34 0.9500 . ?
S1 O5 1.507(2) . ?
S1 C35 1.781(3) . ?
S1 C36 1.790(3) . ?
C35 H35A 0.9800 . ?
C35 H35B 0.9800 . ?
C35 H35C 0.9800 . ?
C36 H36A 0.9800 . ?
C36 H36B 0.9800 . ?
C36 H36C 0.9800 . ?
S2 O6 1.502(2) . ?
S2 C37 1.777(3) . ?
S2 C38 1.789(3) . ?
C37 H37A 0.9800 . ?
C37 H37B 0.9800 . ?
C37 H37C 0.9800 . ?
C38 H38A 0.9800 . ?
C38 H38B 0.9800 . ?
C38 H38C 0.9800 . ?

loop_
_geom_hbond_atom_site_label_D
_geom_hbond_atom_site_label_H
_geom_hbond_atom_site_label_A
_geom_hbond_distance_DH
_geom_hbond_distance_HA
_geom_hbond_distance_DA
_geom_hbond_angle_DHA
_geom_hbond_site_symmetry_A
N8 H8N O1 0.88 2.03 2.788(3) 144.0 .
N4 H4N O3 0.88 1.95 2.748(3) 150.0 .
N2 H2N O6 0.88 1.95 2.777(3) 155.6 .
N6 H6N O5 0.88 1.92 2.764(3) 160.4 .

loop_
_geom_torsion_atom_site_label_1
_geom_torsion_atom_site_label_2
_geom_torsion_atom_site_label_3
_geom_torsion_atom_site_label_4
_geom_torsion
_geom_torsion_site_symmetry_1
_geom_torsion_site_symmetry_2
_geom_torsion_site_symmetry_3
_geom_torsion_site_symmetry_4
_geom_torsion_publ_flag
N4 Cu1 N1 C3 -6.5(2) . . . . ?
N8 Cu1 N1 C3 177.8(2) . . . . ?
N5 Cu1 N1 C3 77.5(9) . . . . ?
N4 Cu1 N1 C1 177.2(2) . . . . ?
N8 Cu1 N1 C1 1.5(2) . . . . ?
N5 Cu1 N1 C1 -98.8(8) . . . . ?
N8 Cu1 N4 C4 100.9(12) . . . . ?
N5 Cu1 N4 C4 -171.0(3) . . . . ?
N1 Cu1 N4 C4 3.3(3) . . . . ?
N4 Cu1 N5 C18 -0.1(2) . . . . ?
N8 Cu1 N5 C18 175.7(2) . . . . ?
N1 Cu1 N5 C18 -83.8(8) . . . . ?
N4 Cu1 N5 C20 -177.6(2) . . . . ?
N8 Cu1 N5 C20 -1.9(2) . . . . ?
N1 Cu1 N5 C20 98.6(8) . . . . ?
N4 Cu1 N8 C21 96.1(12) . . . . ?
N5 Cu1 N8 C21 7.9(2) . . . . ?
N1 Cu1 N8 C21 -166.4(2) . . . . ?
C3 N1 C1 O1 -177.9(3) . . . . ?
Cu1 N1 C1 O1 -1.1(4) . . . . ?
C3 N1 C1 C2 3.3(3) . . . . ?
Cu1 N1 C1 C2 -179.93(16) . . . . ?
C3 N2 C2 C12 127.8(2) . . . . ?
C3 N2 C2 C6 -102.3(2) . . . . ?
C3 N2 C2 C1 10.1(3) . . . . ?
O1 C1 C2 N2 173.1(2) . . . . ?
N1 C1 C2 N2 -8.0(3) . . . . ?
O1 C1 C2 C12 55.8(3) . . . . ?
N1 C1 C2 C12 -125.3(2) . . . . ?
O1 C1 C2 C6 -71.8(3) . . . . ?
N1 C1 C2 C6 107.0(2) . . . . ?
C4 N3 C3 N2 178.5(2) . . . . ?
C4 N3 C3 N1 -2.9(4) . . . . ?
C2 N2 C3 N3 169.5(2) . . . . ?
C2 N2 C3 N1 -9.4(3) . . . . ?
C1 N1 C3 N3 -175.2(2) . . . . ?
Cu1 N1 C3 N3 7.8(4) . . . . ?
C1 N1 C3 N2 3.5(3) . . . . ?
Cu1 N1 C3 N2 -173.53(16) . . . . ?
Cu1 N4 C4 N3 0.2(4) . . . . ?
Cu1 N4 C4 O2 179.27(17) . . . . ?
C3 N3 C4 N4 -1.6(4) . . . . ?
C3 N3 C4 O2 179.3(2) . . . . ?
C5 O2 C4 N4 -179.0(2) . . . . ?
C5 O2 C4 N3 0.2(3) . . . . ?
N2 C2 C6 C7 15.6(3) . . . . ?
C12 C2 C6 C7 143.0(2) . . . . ?
C1 C2 C6 C7 -91.8(3) . . . . ?
N2 C2 C6 C11 -167.7(2) . . . . ?
C12 C2 C6 C11 -40.3(3) . . . . ?
C1 C2 C6 C11 84.8(3) . . . . ?
C11 C6 C7 C8 0.9(4) . . . . ?
C2 C6 C7 C8 177.6(2) . . . . ?
C6 C7 C8 C9 0.5(4) . . . . ?
C7 C8 C9 C10 -1.0(5) . . . . ?
C8 C9 C10 C11 0.1(5) . . . . ?
C9 C10 C11 C6 1.3(5) . . . . ?
C7 C6 C11 C10 -1.7(4) . . . . ?
C2 C6 C11 C10 -178.5(3) . . . . ?
N2 C2 C12 C17 -77.7(3) . . . . ?
C6 C2 C12 C17 155.1(3) . . . . ?
C1 C2 C12 C17 32.3(4) . . . . ?
N2 C2 C12 C13 99.3(3) . . . . ?
C6 C2 C12 C13 -27.9(4) . . . . ?
C1 C2 C12 C13 -150.7(3) . . . . ?
C17 C12 C13 C14 -0.5(5) . . . . ?
C2 C12 C13 C14 -177.5(3) . . . . ?
C12 C13 C14 C15 -0.4(5) . . . . ?
C13 C14 C15 C16 0.9(6) . . . . ?
C14 C15 C16 C17 -0.5(7) . . . . ?
C13 C12 C17 C16 1.0(5) . . . . ?
C2 C12 C17 C16 178.0(3) . . . . ?
C15 C16 C17 C12 -0.5(7) . . . . ?
C20 N5 C18 O3 177.5(3) . . . . ?
Cu1 N5 C18 O3 -0.4(4) . . . . ?
C20 N5 C18 C19 -2.3(3) . . . . ?
Cu1 N5 C18 C19 179.81(16) . . . . ?
C20 N6 C19 C23 112.7(2) . . . . ?
C20 N6 C19 C29 -117.5(2) . . . . ?
C20 N6 C19 C18 -0.9(3) . . . . ?
O3 C18 C19 N6 -177.8(2) . . . . ?
N5 C18 C19 N6 2.0(3) . . . . ?
O3 C18 C19 C23 64.6(3) . . . . ?
N5 C18 C19 C23 -115.6(2) . . . . ?
O3 C18 C19 C29 -61.9(3) . . . . ?
N5 C18 C19 C29 117.9(2) . . . . ?
C21 N7 C20 N6 178.6(2) . . . . ?
C21 N7 C20 N5 -0.8(4) . . . . ?
C19 N6 C20 N7 -179.9(2) . . . . ?
C19 N6 C20 N5 -0.5(3) . . . . ?
C18 N5 C20 N7 -178.8(3) . . . . ?
Cu1 N5 C20 N7 -0.8(4) . . . . ?
C18 N5 C20 N6 1.8(3) . . . . ?
Cu1 N5 C20 N6 179.82(16) . . . . ?
Cu1 N8 C21 N7 -12.4(4) . . . . ?
Cu1 N8 C21 O4 168.03(18) . . . . ?
C20 N7 C21 N8 7.5(4) . . . . ?
C20 N7 C21 O4 -172.9(2) . . . . ?
C22 O4 C21 N8 -171.2(3) . . . . ?
C22 O4 C21 N7 9.2(3) . . . . ?
N6 C19 C23 C24 -3.7(3) . . . . ?
C29 C19 C23 C24 -130.9(3) . . . . ?
C18 C19 C23 C24 104.9(3) . . . . ?
N6 C19 C23 C28 179.7(2) . . . . ?
C29 C19 C23 C28 52.5(3) . . . . ?
C18 C19 C23 C28 -71.7(3) . . . . ?
C28 C23 C24 C25 -0.1(4) . . . . ?
C19 C23 C24 C25 -176.7(3) . . . . ?
C23 C24 C25 C26 -0.7(5) . . . . ?
C24 C25 C26 C27 0.9(5) . . . . ?
C25 C26 C27 C28 -0.3(5) . . . . ?
C26 C27 C28 C23 -0.5(4) . . . . ?
C24 C23 C28 C27 0.7(4) . . . . ?
C19 C23 C28 C27 177.4(3) . . . . ?
N6 C19 C29 C30 -100.3(3) . . . . ?
C23 C19 C29 C30 28.2(3) . . . . ?
C18 C19 C29 C30 150.5(2) . . . . ?
N6 C19 C29 C34 76.9(3) . . . . ?
C23 C19 C29 C34 -154.6(2) . . . . ?
C18 C19 C29 C34 -32.3(3) . . . . ?
C34 C29 C30 C31 -0.3(4) . . . . ?
C19 C29 C30 C31 176.9(2) . . . . ?
C29 C30 C31 C32 0.0(4) . . . . ?
C30 C31 C32 C33 0.1(4) . . . . ?
C31 C32 C33 C34 0.1(4) . . . . ?
C32 C33 C34 C29 -0.4(4) . . . . ?
C30 C29 C34 C33 0.5(4) . . . . ?
C19 C29 C34 C33 -176.8(2) . . . . ?
